data_8105462
loop_
_publ_author_name
'Zhai, Shengxian'
'Chen, Lunjian'
'Niu, Yongsheng'
'Han, Chuchu'

_publ_section_title
;
 Crystal structure of (6aR,6a1S,10aS)-2,4a,6a,6a
 1,9,10-hexahydro-7H-4,5-methanocyclobuta[4,5]naphtho[8a,1-b]pyran,
 C15H16O
;
_journal_issue 6
_journal_name_full 'Zeitschrift f\"ur Kristallographie - New Crystal Structures'
_journal_page_first 1347
_journal_page_last 1348
_journal_paper_doi 10.1515/ncrs-2020-0309
_journal_volume 235
_journal_year 2020
_chemical_formula_moiety 'C15 H16 O'
_chemical_formula_sum 'C15 H16 O'
_chemical_formula_weight 212.28
_space_group_crystal_system monoclinic
_space_group_IT_number 14
_space_group_name_Hall '-P 2ybc'
_space_group_name_H-M_alt 'P 1 21/c 1'
_atom_sites_solution_hydrogens geom
_cell_angle_alpha 90
_cell_angle_beta 101.043(9)
_cell_angle_gamma 90
_cell_formula_units_Z 4
_cell_length_a 5.4371(7)
_cell_length_b 17.567(2)
_cell_length_c 11.8840(18)
_cell_measurement_reflns_used 4114
_cell_measurement_temperature 296(2)
_cell_measurement_theta_max 28.16
_cell_measurement_theta_min 2.32
_cell_volume 1114.1(3)
_computing_molecular_graphics 'Olex2 (Dolomanov et al., 2009)'
_computing_publication_material 'Olex2 (Dolomanov et al., 2009)'
_computing_structure_refinement 'XL (Sheldrick, 2008)'
_diffrn_ambient_temperature 296.15
_diffrn_measured_fraction_theta_full 0.999
_diffrn_measured_fraction_theta_max 0.991
_diffrn_measurement_device_type 'Bruker APEX-II CCD'
_diffrn_measurement_method '\f and \w scans'
_diffrn_radiation_type MoK\a
_diffrn_radiation_wavelength 0.71073
_diffrn_reflns_av_R_equivalents 0.0205
_diffrn_reflns_av_unetI/netI 0.0185
_diffrn_reflns_Laue_measured_fraction_full 0.999
_diffrn_reflns_Laue_measured_fraction_max 0.991
_diffrn_reflns_limit_h_max 7
_diffrn_reflns_limit_h_min -7
_diffrn_reflns_limit_k_max 23
_diffrn_reflns_limit_k_min -22
_diffrn_reflns_limit_l_max 11
_diffrn_reflns_limit_l_min -15
_diffrn_reflns_number 10178
_diffrn_reflns_point_group_measured_fraction_full 0.999
_diffrn_reflns_point_group_measured_fraction_max 0.991
_diffrn_reflns_theta_full 25.242
_diffrn_reflns_theta_max 28.290
_diffrn_reflns_theta_min 2.096
_diffrn_standards_number 0
_exptl_absorpt_coefficient_mu 0.077
_exptl_absorpt_correction_type none
_exptl_crystal_colour colorless
_exptl_crystal_density_diffrn 1.266
_exptl_crystal_description block
_exptl_crystal_F_000 456
_exptl_crystal_size_max 0.21
_exptl_crystal_size_mid 0.14
_exptl_crystal_size_min 0.12
_refine_diff_density_max 0.269
_refine_diff_density_min -0.151
_refine_diff_density_rms 0.035
_refine_ls_extinction_coef .
_refine_ls_extinction_method none
_refine_ls_goodness_of_fit_ref 1.053
_refine_ls_hydrogen_treatment constr
_refine_ls_matrix_type full
_refine_ls_number_parameters 145
_refine_ls_number_reflns 2747
_refine_ls_number_restraints 0
_refine_ls_restrained_S_all 1.053
_refine_ls_R_factor_all 0.0501
_refine_ls_R_factor_gt 0.0422
_refine_ls_shift/su_max 0.000
_refine_ls_shift/su_mean 0.000
_refine_ls_structure_factor_coef Fsqd
_refine_ls_weighting_details 'w=1/[\s^2^(Fo^2^)+(0.0546P)^2^+0.2421P] where P=(Fo^2^+2Fc^2^)/3'
_refine_ls_weighting_scheme calc
_refine_ls_wR_factor_gt 0.1091
_refine_ls_wR_factor_ref 0.1155
_reflns_Friedel_coverage 0.000
_reflns_Friedel_fraction_full .
_reflns_Friedel_fraction_max .
_reflns_number_gt 2314
_reflns_number_total 2747
_reflns_threshold_expression 'I > 2\s(I)'
_cod_data_source_file suppl_ncrs-2020-0309_suppl.cif
_cod_data_source_block 2_a
_cod_database_code 8105462
_shelx_space_group_comment
;
The symmetry employed for this shelxl refinement is uniquely defined
by the following loop, which should always be used as a source of
symmetry information in preference to the above space-group names.
They are only intended as comments.
;
_shelx_estimated_absorpt_t_max 0.991
_shelx_estimated_absorpt_t_min 0.984
_olex2_refinement_description
;
1. Fixed Uiso
 At 1.2 times of:
  All C(H) groups, All C(H,H) groups
2.a Ternary CH refined with riding coordinates:
 C6(H6), C9(H9), C11(H11)
2.b Secondary CH2 refined with riding coordinates:
 C1(H1A,H1B), C2(H2A,H2B), C5(H5A,H5B), C12(H12A,H12B), C15(H15A,H15B)
2.c Aromatic/amide H refined with riding coordinates:
 C3(H3), C7(H7), C14(H14)
;

loop_
_space_group_symop_operation_xyz
'x, y, z'
'-x, y+1/2, -z+1/2'
'-x, -y, -z'
'x, -y-1/2, z-1/2'

loop_
_atom_site_label
_atom_site_type_symbol
_atom_site_fract_x
_atom_site_fract_y
_atom_site_fract_z
_atom_site_U_iso_or_equiv
_atom_site_adp_type
_atom_site_occupancy
_atom_site_site_symmetry_order
_atom_site_calc_flag
_atom_site_refinement_flags_posn
_atom_site_refinement_flags_adp
_atom_site_refinement_flags_occupancy
_atom_site_disorder_assembly
_atom_site_disorder_group
C1 C 0.5780(2) 0.37047(7) 0.56543(9) 0.0364(3) Uani 1 1 d . . . . .
H1A H 0.6140 0.3276 0.5197 0.044 Uiso 1 1 calc R . . . .
H1B H 0.4116 0.3888 0.5324 0.044 Uiso 1 1 calc R . . . .
O1 O 0.38400(14) 0.28689(5) 0.68690(7) 0.0370(2) Uani 1 1 d . . . . .
C2 C 0.7677(2) 0.43389(8) 0.55803(10) 0.0441(3) Uani 1 1 d . . . . .
H2A H 0.9292 0.4111 0.5559 0.053 Uiso 1 1 calc R . . . .
H2B H 0.7147 0.4616 0.4869 0.053 Uiso 1 1 calc R . . . .
C3 C 0.7975(3) 0.48893(8) 0.65613(12) 0.0476(3) Uani 1 1 d . . . . .
H3 H 0.9045 0.5304 0.6580 0.057 Uiso 1 1 calc R . . . .
C4 C 0.6728(3) 0.47884(7) 0.73964(11) 0.0423(3) Uani 1 1 d . . . . .
C5 C 0.6903(4) 0.50384(8) 0.86299(13) 0.0610(4) Uani 1 1 d . . . . .
H5A H 0.5720 0.5434 0.8733 0.073 Uiso 1 1 calc R . . . .
H5B H 0.8587 0.5165 0.9022 0.073 Uiso 1 1 calc R . . . .
C6 C 0.6041(3) 0.42121(8) 0.88802(11) 0.0457(3) Uani 1 1 d . . . . .
H6 H 0.4638 0.4216 0.9290 0.055 Uiso 1 1 calc R . . . .
C7 C 0.8048(3) 0.36707(8) 0.94025(10) 0.0447(3) Uani 1 1 d . . . . .
H7 H 0.8554 0.3654 1.0195 0.054 Uiso 1 1 calc R . . . .
C8 C 0.9119(2) 0.32140(7) 0.87562(10) 0.0377(3) Uani 1 1 d . . . . .
C9 C 0.5133(2) 0.41098(7) 0.75495(10) 0.0348(3) Uani 1 1 d . . . . .
H9 H 0.3350 0.4235 0.7324 0.042 Uiso 1 1 calc R . . . .
C10 C 0.57851(18) 0.34258(6) 0.68846(9) 0.0287(2) Uani 1 1 d . . . . .
C11 C 0.83073(19) 0.31034(6) 0.74726(9) 0.0304(2) Uani 1 1 d . . . . .
H11 H 0.9644 0.3243 0.7063 0.037 Uiso 1 1 calc R . . . .
C12 C 1.0343(3) 0.24295(8) 0.88981(12) 0.0458(3) Uani 1 1 d . . . . .
H12A H 1.0075 0.2147 0.9566 0.055 Uiso 1 1 calc R . . . .
H12B H 1.2082 0.2417 0.8814 0.055 Uiso 1 1 calc R . . . .
C13 C 0.8437(2) 0.22714(7) 0.77995(11) 0.0386(3) Uani 1 1 d . . . . .
C14 C 0.6581(3) 0.17947(7) 0.74542(12) 0.0459(3) Uani 1 1 d . . . . .
H14 H 0.6593 0.1299 0.7729 0.055 Uiso 1 1 calc R . . . .
C15 C 0.4435(2) 0.21056(7) 0.65847(12) 0.0447(3) Uani 1 1 d . . . . .
H15A H 0.4879 0.2101 0.5832 0.054 Uiso 1 1 calc R . . . .
H15B H 0.2976 0.1784 0.6557 0.054 Uiso 1 1 calc R . . . .

loop_
_atom_site_aniso_label
_atom_site_aniso_U_11
_atom_site_aniso_U_22
_atom_site_aniso_U_33
_atom_site_aniso_U_23
_atom_site_aniso_U_13
_atom_site_aniso_U_12
C1 0.0330(6) 0.0450(7) 0.0292(5) 0.0003(5) 0.0007(4) 0.0026(5)
O1 0.0246(4) 0.0377(5) 0.0486(5) -0.0051(4) 0.0066(3) -0.0041(3)
C2 0.0427(7) 0.0527(8) 0.0372(6) 0.0118(5) 0.0083(5) -0.0008(6)
C3 0.0515(8) 0.0402(7) 0.0471(7) 0.0104(5) -0.0002(6) -0.0101(6)
C4 0.0531(7) 0.0312(6) 0.0386(6) 0.0010(5) -0.0012(5) 0.0004(5)
C5 0.0974(13) 0.0374(7) 0.0434(8) -0.0065(6) 0.0012(7) -0.0013(8)
C6 0.0637(8) 0.0411(7) 0.0339(6) -0.0059(5) 0.0134(6) 0.0011(6)
C7 0.0592(8) 0.0448(7) 0.0274(6) 0.0007(5) 0.0010(5) -0.0108(6)
C8 0.0343(6) 0.0415(7) 0.0333(6) 0.0064(5) -0.0033(4) -0.0079(5)
C9 0.0344(6) 0.0364(6) 0.0335(5) -0.0020(4) 0.0058(4) 0.0042(5)
C10 0.0226(5) 0.0325(5) 0.0301(5) -0.0011(4) 0.0030(4) -0.0007(4)
C11 0.0228(5) 0.0367(6) 0.0312(5) 0.0029(4) 0.0038(4) -0.0002(4)
C12 0.0382(6) 0.0509(8) 0.0444(7) 0.0134(6) -0.0018(5) 0.0025(6)
C13 0.0359(6) 0.0384(6) 0.0407(6) 0.0028(5) 0.0051(5) 0.0075(5)
C14 0.0526(8) 0.0324(6) 0.0509(7) -0.0011(5) 0.0047(6) 0.0010(5)
C15 0.0415(7) 0.0378(7) 0.0519(7) -0.0104(5) 0.0016(5) -0.0055(5)

loop_
_atom_type_symbol
_atom_type_description
_atom_type_scat_dispersion_real
_atom_type_scat_dispersion_imag
_atom_type_scat_source
C C 0.0033 0.0016 'International Tables Vol C Tables 4.2.6.8 and 6.1.1.4'
H H 0.0000 0.0000 'International Tables Vol C Tables 4.2.6.8 and 6.1.1.4'
O O 0.0106 0.0060 'International Tables Vol C Tables 4.2.6.8 and 6.1.1.4'

loop_
_geom_angle_atom_site_label_1
_geom_angle_atom_site_label_2
_geom_angle_atom_site_label_3
_geom_angle
_geom_angle_site_symmetry_1
_geom_angle_site_symmetry_3
H1A C1 H1B 107.6 . .
C2 C1 H1A 108.8 . .
C2 C1 H1B 108.8 . .
C2 C1 C10 113.99(9) . .
C10 C1 H1A 108.8 . .
C10 C1 H1B 108.8 . .
C15 O1 C10 116.12(9) . .
C1 C2 H2A 108.9 . .
C1 C2 H2B 108.9 . .
H2A C2 H2B 107.7 . .
C3 C2 C1 113.44(11) . .
C3 C2 H2A 108.9 . .
C3 C2 H2B 108.9 . .
C2 C3 H3 119.8 . .
C4 C3 C2 120.32(12) . .
C4 C3 H3 119.8 . .
C3 C4 C5 138.07(14) . .
C3 C4 C9 126.10(12) . .
C9 C4 C5 92.49(11) . .
C4 C5 H5A 114.1 . .
C4 C5 H5B 114.1 . .
C4 C5 C6 87.12(10) . .
H5A C5 H5B 111.3 . .
C6 C5 H5A 114.1 . .
C6 C5 H5B 114.1 . .
C5 C6 H6 112.1 . .
C5 C6 C9 87.87(10) . .
C7 C6 C5 116.57(13) . .
C7 C6 H6 112.1 . .
C7 C6 C9 114.15(10) . .
C9 C6 H6 112.1 . .
C6 C7 H7 119.5 . .
C8 C7 C6 120.98(11) . .
C8 C7 H7 119.5 . .
C7 C8 C11 125.93(11) . .
C7 C8 C12 135.73(12) . .
C11 C8 C12 91.85(10) . .
C4 C9 C6 87.36(9) . .
C4 C9 H9 110.6 . .
C4 C9 C10 111.53(10) . .
C6 C9 H9 110.6 . .
C10 C9 C6 123.66(10) . .
C10 C9 H9 110.6 . .
O1 C10 C1 109.66(9) . .
O1 C10 C9 107.52(9) . .
O1 C10 C11 110.37(9) . .
C9 C10 C1 106.51(9) . .
C9 C10 C11 109.57(9) . .
C11 C10 C1 113.01(9) . .
C8 C11 C10 118.46(9) . .
C8 C11 H11 111.5 . .
C10 C11 H11 111.5 . .
C13 C11 C8 82.82(8) . .
C13 C11 C10 118.10(9) . .
C13 C11 H11 111.5 . .
C8 C12 H12A 115.0 . .
C8 C12 H12B 115.0 . .
C8 C12 C13 81.94(9) . .
H12A C12 H12B 112.0 . .
C13 C12 H12A 115.0 . .
C13 C12 H12B 115.0 . .
C11 C13 C12 91.98(9) . .
C14 C13 C11 122.73(11) . .
C14 C13 C12 137.41(12) . .
C13 C14 H14 122.2 . .
C13 C14 C15 115.51(12) . .
C15 C14 H14 122.2 . .
O1 C15 C14 110.95(10) . .
O1 C15 H15A 109.4 . .
O1 C15 H15B 109.4 . .
C14 C15 H15A 109.4 . .
C14 C15 H15B 109.4 . .
H15A C15 H15B 108.0 . .

loop_
_geom_bond_atom_site_label_1
_geom_bond_atom_site_label_2
_geom_bond_distance
_geom_bond_site_symmetry_2
C1 H1A 0.9700 .
C1 H1B 0.9700 .
C1 C2 1.5322(18) .
C1 C10 1.5415(15) .
O1 C10 1.4381(13) .
O1 C15 1.4348(15) .
C2 H2A 0.9700 .
C2 H2B 0.9700 .
C2 C3 1.499(2) .
C3 H3 0.9300 .
C3 C4 1.317(2) .
C4 C5 1.5157(19) .
C4 C9 1.5055(18) .
C5 H5A 0.9700 .
C5 H5B 0.9700 .
C5 C6 1.571(2) .
C6 H6 0.9800 .
C6 C7 1.490(2) .
C6 C9 1.5741(17) .
C7 H7 0.9300 .
C7 C8 1.3206(19) .
C8 C11 1.5170(15) .
C8 C12 1.5255(18) .
C9 H9 0.9800 .
C9 C10 1.5169(16) .
C10 C11 1.5240(14) .
C11 H11 0.9800 .
C11 C13 1.5105(17) .
C12 H12A 0.9700 .
C12 H12B 0.9700 .
C12 C13 1.5287(18) .
C13 C14 1.3153(18) .
C14 H14 0.9300 .
C14 C15 1.5050(19) .
C15 H15A 0.9700 .
C15 H15B 0.9700 .

loop_
_geom_torsion_atom_site_label_1
_geom_torsion_atom_site_label_2
_geom_torsion_atom_site_label_3
_geom_torsion_atom_site_label_4
_geom_torsion
_geom_torsion_site_symmetry_1
_geom_torsion_site_symmetry_2
_geom_torsion_site_symmetry_3
_geom_torsion_site_symmetry_4
C1 C2 C3 C4 2.08(18) . . . .
C1 C10 C11 C8 146.40(10) . . . .
C1 C10 C11 C13 -116.23(11) . . . .
O1 C10 C11 C8 -90.40(11) . . . .
O1 C10 C11 C13 6.97(13) . . . .
C2 C1 C10 O1 176.30(9) . . . .
C2 C1 C10 C9 60.24(12) . . . .
C2 C1 C10 C11 -60.11(13) . . . .
C2 C3 C4 C5 159.62(16) . . . .
C2 C3 C4 C9 6.4(2) . . . .
C3 C4 C5 C6 -141.16(18) . . . .
C3 C4 C9 C6 145.03(14) . . . .
C3 C4 C9 C10 19.70(18) . . . .
C4 C5 C6 C7 99.38(13) . . . .
C4 C5 C6 C9 -16.66(11) . . . .
C4 C9 C10 C1 -49.92(12) . . . .
C4 C9 C10 O1 -167.40(9) . . . .
C4 C9 C10 C11 72.63(12) . . . .
C5 C4 C9 C6 -17.41(11) . . . .
C5 C4 C9 C10 -142.75(11) . . . .
C5 C6 C7 C8 -93.01(15) . . . .
C5 C6 C9 C4 16.77(11) . . . .
C5 C6 C9 C10 131.02(13) . . . .
C6 C7 C8 C11 -7.7(2) . . . .
C6 C7 C8 C12 -150.91(14) . . . .
C6 C9 C10 C1 -151.65(11) . . . .
C6 C9 C10 O1 90.87(13) . . . .
C6 C9 C10 C11 -29.10(15) . . . .
C7 C6 C9 C4 -101.51(12) . . . .
C7 C6 C9 C10 12.74(17) . . . .
C7 C8 C11 C10 -11.78(17) . . . .
C7 C8 C11 C13 -129.93(13) . . . .
C7 C8 C12 C13 125.90(16) . . . .
C8 C11 C13 C12 -25.26(9) . . . .
C8 C11 C13 C14 128.62(13) . . . .
C8 C12 C13 C11 25.17(9) . . . .
C8 C12 C13 C14 -121.65(17) . . . .
C9 C4 C5 C6 17.45(11) . . . .
C9 C6 C7 C8 7.28(19) . . . .
C9 C10 C11 C8 27.81(13) . . . .
C9 C10 C11 C13 125.18(11) . . . .
C10 C1 C2 C3 -36.40(15) . . . .
C10 O1 C15 C14 62.23(14) . . . .
C10 C11 C13 C12 -143.76(10) . . . .
C10 C11 C13 C14 10.12(17) . . . .
C11 C8 C12 C13 -25.05(9) . . . .
C11 C13 C14 C15 7.65(19) . . . .
C12 C8 C11 C10 143.46(10) . . . .
C12 C8 C11 C13 25.31(9) . . . .
C12 C13 C14 C15 147.09(15) . . . .
C13 C14 C15 O1 -41.80(17) . . . .
C15 O1 C10 C1 82.19(12) . . . .
C15 O1 C10 C9 -162.40(10) . . . .
C15 O1 C10 C11 -42.94(12) . . . .
